data_7131055
loop_
_publ_author_name
'Biswal, Pragati'
'Nanda, Tanmayee'
'Banjare, Shyam Kumar'
'Mohanty, Smruti Ranjan'
'Mishra, Ranjit'
'Ravikumar, Ponneri C.'

_publ_section_title
;
 <i>N</i>-Allylbenzimidazole as a strategic surrogate in Rh-catalyzed
 stereoselective <i>trans</i>-propenylation of aryl C(sp<sup>2</sup>)-H
 bond.
;
_journal_issue 2
_journal_name_full 'Chemical communications (Cambridge, England)'
_journal_page_first 199
_journal_page_last 202
_journal_paper_doi 10.1039/d2cc06048e
_journal_volume 59
_journal_year 2022
_chemical_formula_moiety 'C18 H19 Cl N4'
_chemical_formula_sum 'C18 H19 Cl N4'
_chemical_formula_weight 326.83
_space_group_crystal_system triclinic
_space_group_IT_number 2
_space_group_name_Hall '-P 1'
_space_group_name_H-M_alt 'P -1'
_symmetry_Int_Tables_number 2
_audit_creation_date 2021-04-12
_audit_creation_method
;
Olex2 1.2-alpha
(compiled 2017.03.28 svn.r3405 for OlexSys, GUI svn.r5335)
;
_audit_update_record
;
2021-04-13 deposited with the CCDC.	2022-11-30 downloaded from the CCDC.
;
_cell_angle_alpha 65.854(3)
_cell_angle_beta 83.509(3)
_cell_angle_gamma 69.754(3)
_cell_formula_units_Z 2
_cell_length_a 9.4208(3)
_cell_length_b 10.0653(3)
_cell_length_c 10.3448(3)
_cell_measurement_reflns_used 6700
_cell_measurement_temperature 299.7(5)
_cell_measurement_theta_max 74.6430
_cell_measurement_theta_min 4.6830
_cell_volume 839.33(5)
_computing_cell_refinement 'CrysAlisPro 1.171.40.84a (Rigaku OD, 2020)'
_computing_data_collection 'CrysAlisPro 1.171.40.84a (Rigaku OD, 2020)'
_computing_data_reduction 'CrysAlisPro 1.171.40.84a (Rigaku OD, 2020)'
_computing_molecular_graphics 'Olex2 (Dolomanov et al., 2009)'
_computing_publication_material 'Olex2 (Dolomanov et al., 2009)'
_computing_structure_refinement 'olex2.refine (Bourhis et al., 2015)'
_computing_structure_solution 'ShelXS (Sheldrick, 2008)'
_diffrn_ambient_temperature 299.8(5)
_diffrn_detector_area_resol_mean 5.8140
_diffrn_detector_type 'Pilatus 200K'
_diffrn_measured_fraction_theta_full 0.9580
_diffrn_measured_fraction_theta_max 0.9563
_diffrn_measurement_details
;
List of Runs (angles in degrees, time in seconds):

  # Type    Start    End  Width  t~exp~   \w     \q     \k     \f   Frames
#--------------------------------------------------------------------------
  1  \w   -102.00 -19.00   0.50    0.77    --  -38.50 -72.00 -73.00  166
  2  \w     30.00 113.00   0.50    0.77    --   49.56  72.00  56.00  166
  3  \w    -14.00  69.00   0.50    0.77    --   49.56 -72.00 -73.00  166
  4  \w     84.00 166.00   0.50    9.28    --  102.63  72.00  56.00  164
  5  \w     39.00 122.00   0.50    9.28    --  102.63 -72.00 -73.00  166
  6  \w    -44.00 -13.50   0.50    0.77    --  -38.50  19.00  30.00   61
  7  \w    -58.00  25.00   0.50    0.77    --  -38.50  72.00  56.00  166
  8  \w      7.00  86.00   0.50    0.77    --   49.56 -99.00 150.00  158
  9  \w     92.00 166.00   0.50    9.28    --  102.63  56.00  42.85  148
 10  \w     34.00 107.00   0.50    9.28    --  102.63 -94.00-120.00  146
 11  \w     97.00 168.00   0.50    9.28    --  102.63 125.00 -30.00  142
 12  \w     98.00 167.00   0.50    9.28    --  102.63  45.00  60.00  138
 13  \w     35.00 106.00   0.50    9.28    --  102.63 -30.00  30.00  142
 14  \w     35.00 106.00   0.50    9.28    --  102.63 -30.00-120.00  142
 15  \w     34.00 107.00   0.50    9.28    --  102.63 -94.00  30.00  146
 16  \w     38.00 112.00   0.50    9.28    --  102.63-125.00-120.00  148
 17  \w     34.00 107.00   0.50    9.28    --  102.63 -94.00  90.00  146
 18  \w     35.00 106.00   0.50    9.28    --  102.63 -30.00  90.00  142
 19  \w    103.00 167.00   0.50    9.28    --  102.63  77.00 150.00  128
 20  \w     38.00 126.00   0.50    9.28    --  102.63 -77.00-120.00  176
 21  \w     40.00 116.00   0.50    9.28    --  102.63 -61.00   0.00  152
 22  \w     98.00 167.00   0.50    9.28    --  102.63  45.00 -60.00  138
 23  \w     34.00 111.00   0.50    9.28    --  102.63 -15.00-120.00  154
 24  \w     34.00 107.00   0.50    9.28    --  102.63 -94.00 120.00  146
 25  \w    103.00 167.00   0.50    9.28    --  102.63  77.00-120.00  128
 26  \w    103.00 167.00   0.50    9.28    --  102.63  77.00 -30.00  128
 27  \w     34.00 107.00   0.50    9.28    --  102.63 -94.00 -60.00  146
 28  \w     38.00 107.00   0.50    9.28    --  102.63 -45.00  60.00  138
 29  \w     38.00 107.00   0.50    0.77    --   49.56  57.00 150.00  138
 30  \w     38.00 113.00   0.50    0.77    --   49.56  57.00-150.00  150
;
_diffrn_measurement_device 'four-circle diffractometer'
_diffrn_measurement_device_type 'SuperNova, Dual, Cu at home/near, Pilatus 200K'
_diffrn_measurement_method '\w scans'
_diffrn_radiation_type 'Cu K\a'
_diffrn_radiation_wavelength 1.54184
_diffrn_reflns_av_R_equivalents 0.0435
_diffrn_reflns_av_unetI/netI 0.0410
_diffrn_reflns_limit_h_max 11
_diffrn_reflns_limit_h_min -11
_diffrn_reflns_limit_k_max 12
_diffrn_reflns_limit_k_min -12
_diffrn_reflns_limit_l_max 12
_diffrn_reflns_limit_l_min -12
_diffrn_reflns_number 11437
_diffrn_reflns_theta_full 75.5422
_diffrn_reflns_theta_max 75.54
_diffrn_reflns_theta_min 4.69
_exptl_absorpt_coefficient_mu 2.040
_exptl_absorpt_correction_T_max 1.00000
_exptl_absorpt_correction_T_min 0.60124
_exptl_absorpt_correction_type multi-scan
_exptl_absorpt_process_details
;
CrysAlisPro 1.171.40.84a (Rigaku Oxford Diffraction, 2020)
Empirical absorption correction using spherical harmonics,
implemented in SCALE3 ABSPACK scaling algorithm.
;
_exptl_crystal_colour 'metallic reddish red'
_exptl_crystal_colour_lustre metallic
_exptl_crystal_colour_modifier reddish
_exptl_crystal_colour_primary red
_exptl_crystal_density_diffrn 1.2931
_exptl_crystal_description cube
_exptl_crystal_F_000 345.6211
_exptl_crystal_size_max 0.15
_exptl_crystal_size_mid 0.13
_exptl_crystal_size_min 0.12
_refine_diff_density_max 0.1538
_refine_diff_density_min -0.2920
_refine_diff_density_rms 0.0466
_refine_ls_d_res_high 0.7961
_refine_ls_d_res_low 9.4345
_refine_ls_goodness_of_fit_ref 1.0307
_refine_ls_hydrogen_treatment constr
_refine_ls_matrix_type full
_refine_ls_number_constraints 31
_refine_ls_number_parameters 211
_refine_ls_number_reflns 3328
_refine_ls_number_restraints 0
_refine_ls_restrained_S_all 1.0307
_refine_ls_R_factor_all 0.0541
_refine_ls_R_factor_gt 0.0483
_refine_ls_shift/su_max 0.0016
_refine_ls_shift/su_mean 0.0000
_refine_ls_structure_factor_coef Fsqd
_refine_ls_weighting_details 'w=1/[\s^2^(Fo^2^)+(0.0759P)^2^+0.1830P] where P=(Fo^2^+2Fc^2^)/3'
_refine_ls_weighting_scheme calc
_refine_ls_wR_factor_gt 0.1428
_refine_ls_wR_factor_ref 0.1479
_reflns_Friedel_coverage 0.0
_reflns_limit_h_max 11
_reflns_limit_h_min -11
_reflns_limit_k_max 12
_reflns_limit_k_min -10
_reflns_limit_l_max 12
_reflns_limit_l_min 0
_reflns_number_gt 2838
_reflns_number_total 3328
_reflns_threshold_expression I>=2u(I)
_cod_data_source_file d2cc06048e2.cif
_cod_data_source_block pbtn-purine
_cod_depositor_comments 'Adding full bibliography for 7131054--7131055.cif.'
_cod_database_code 7131055
_olex2_refinement_description
;
1. Fixed Uiso
 At 1.2 times of:
  All C(H) groups, All C(H,H) groups
 At 1.5 times of:
  All C(H,H,H) groups
2.a Ternary CH refined with riding coordinates:
 C39(H39)
2.b Secondary CH2 refined with riding coordinates:
 C38(H38a,H38b)
2.c Aromatic/amide H refined with riding coordinates:
 C29(H29), C26(H26), C30(H30), C36(H36), C24(H24), C31(H31), C37(H37)
2.d Idealised Me refined as rotating group:
 C40(H40a,H40b,H40c), C32(H32a,H32b,H32c), C41(H41a,H41b,H41c)
;
_olex2_submission_special_instructions 'No special instructions were received'
_oxdiff_exptl_absorpt_empirical_details
;
Empirical correction (ABSPACK) includes:
- Absorption correction using spherical harmonics
- Frame scaling
;

loop_
_space_group_symop_id
_space_group_symop_operation_xyz
1 x,y,z
2 -x,-y,-z

loop_
_atom_site_label
_atom_site_type_symbol
_atom_site_fract_x
_atom_site_fract_y
_atom_site_fract_z
_atom_site_U_iso_or_equiv
_atom_site_adp_type
_atom_site_occupancy
_atom_site_refinement_flags_posn
Cl16 Cl 0.13968(8) 0.79356(8) 0.98814(7) 0.0920(3) Uani 1.000000 .
N18 N 0.57845(18) 1.42319(18) 0.36904(15) 0.0552(4) Uani 1.000000 .
N19 N 0.37781(17) 1.31662(18) 0.46102(16) 0.0554(4) Uani 1.000000 .
C34 C 0.60091(19) 1.21337(19) 0.60098(17) 0.0480(4) Uani 1.000000 .
N17 N 0.79636(17) 1.29723(19) 0.53107(16) 0.0551(4) Uani 1.000000 .
C35 C 0.65333(19) 1.32056(19) 0.48970(17) 0.0478(4) Uani 1.000000 .
C28 C 0.37878(18) 1.11222(19) 0.68940(18) 0.0496(4) Uani 1.000000 .
C29 C 0.3375(2) 1.0147(2) 0.6480(2) 0.0608(5) Uani 1.000000 .
H29 H 0.3594(2) 1.0162(2) 0.5576(2) 0.0730(6) Uiso 1.000000 R
C27 C 0.34357(19) 1.11405(19) 0.82433(18) 0.0494(4) Uani 1.000000 .
N16 N 0.70981(18) 1.1258(2) 0.70963(17) 0.0620(4) Uani 1.000000 .
C26 C 0.2685(2) 1.0138(2) 0.9152(2) 0.0570(4) Uani 1.000000 .
H26 H 0.2438(2) 1.0123(2) 1.0053(2) 0.0684(5) Uiso 1.000000 R
C30 C 0.3779(2) 1.2216(2) 0.86769(19) 0.0548(4) Uani 1.000000 .
H30 H 0.4233(2) 1.2883(2) 0.80068(19) 0.0658(5) Uiso 1.000000 R
C25 C 0.2315(2) 0.9179(2) 0.8714(2) 0.0615(5) Uani 1.000000 .
C33 C 0.45488(19) 1.21627(19) 0.58355(17) 0.0476(4) Uani 1.000000 .
C38 C 0.8944(2) 1.3881(3) 0.4529(2) 0.0625(5) Uani 1.000000 .
H38a H 0.8407(2) 1.4957(3) 0.4347(2) 0.0750(6) Uiso 1.000000 R
H38b H 0.9835(2) 1.3547(3) 0.5117(2) 0.0750(6) Uiso 1.000000 R
C36 C 0.4425(2) 1.4125(2) 0.36344(19) 0.0583(4) Uani 1.000000 .
H36 H 0.3849(2) 1.4806(2) 0.28072(19) 0.0700(5) Uiso 1.000000 R
C39 C 0.9442(2) 1.3740(2) 0.3130(2) 0.0605(5) Uani 1.000000 .
H39 H 0.8543(2) 1.3964(2) 0.2584(2) 0.0726(6) Uiso 1.000000 R
C24 C 0.2647(3) 0.9162(3) 0.7388(3) 0.0688(5) Uani 1.000000 .
H24 H 0.2387(3) 0.8502(3) 0.7113(3) 0.0825(6) Uiso 1.000000 R
C40 C 1.0205(3) 1.4945(3) 0.2308(3) 0.0865(7) Uani 1.000000 .
H40a H 0.9525(10) 1.5950(5) 0.220(2) 0.1297(11) Uiso 1.000000 GR
H40b H 1.1108(14) 1.4718(16) 0.2818(12) 0.1297(11) Uiso 1.000000 GR
H40c H 1.046(2) 1.4924(18) 0.1391(10) 0.1297(11) Uiso 1.000000 GR
C32 C 0.3871(3) 1.3493(3) 1.0250(3) 0.0781(6) Uani 1.000000 .
H32a H 0.444(2) 1.4013(17) 0.9508(11) 0.1171(9) Uiso 1.000000 GR
H32b H 0.2943(3) 1.4233(14) 1.035(2) 0.1171(9) Uiso 1.000000 GR
H32c H 0.446(2) 1.2971(4) 1.1125(12) 0.1171(9) Uiso 1.000000 GR
C31 C 0.3523(2) 1.2347(3) 0.9887(2) 0.0646(5) Uani 1.000000 .
H31 H 0.3091(2) 1.1675(3) 1.0580(2) 0.0775(6) Uiso 1.000000 R
C41 C 1.0489(3) 1.2146(3) 0.3347(3) 0.0840(7) Uani 1.000000 .
H41a H 1.1420(10) 1.1951(10) 0.380(2) 0.1260(10) Uiso 1.000000 GR
H41b H 1.0022(10) 1.1402(4) 0.3937(19) 0.1260(10) Uiso 1.000000 GR
H41c H 1.069(2) 1.2067(8) 0.2446(4) 0.1260(10) Uiso 1.000000 GR
C37 C 0.8212(2) 1.1804(3) 0.6626(2) 0.0640(5) Uani 1.000000 .
H37 H 0.9110(2) 1.1425(3) 0.7150(2) 0.0768(6) Uiso 1.000000 R

loop_
_atom_site_aniso_label
_atom_site_aniso_U_11
_atom_site_aniso_U_22
_atom_site_aniso_U_33
_atom_site_aniso_U_12
_atom_site_aniso_U_13
_atom_site_aniso_U_23
Cl16 0.1086(5) 0.0876(4) 0.0972(5) -0.0710(4) 0.0371(4) -0.0303(3)
N18 0.0598(8) 0.0590(8) 0.0500(8) -0.0293(7) 0.0121(6) -0.0194(7)
N19 0.0547(8) 0.0623(9) 0.0533(8) -0.0274(7) 0.0085(6) -0.0219(7)
C34 0.0502(9) 0.0505(8) 0.0472(8) -0.0220(7) 0.0117(7) -0.0211(7)
N17 0.0517(8) 0.0667(9) 0.0569(8) -0.0318(7) 0.0134(6) -0.0272(7)
C35 0.0511(9) 0.0521(8) 0.0486(8) -0.0246(7) 0.0126(7) -0.0246(7)
C28 0.0460(8) 0.0511(9) 0.0552(9) -0.0215(7) 0.0132(7) -0.0228(7)
C29 0.0632(11) 0.0680(11) 0.0675(11) -0.0344(9) 0.0193(9) -0.0364(9)
C27 0.0476(8) 0.0474(8) 0.0526(9) -0.0203(7) 0.0100(7) -0.0176(7)
N16 0.0543(8) 0.0692(10) 0.0555(9) -0.0252(7) 0.0059(7) -0.0151(7)
C26 0.0586(10) 0.0553(10) 0.0550(10) -0.0262(8) 0.0149(8) -0.0171(8)
C30 0.0610(10) 0.0561(9) 0.0530(9) -0.0288(8) 0.0160(7) -0.0229(8)
C25 0.0578(10) 0.0550(10) 0.0741(12) -0.0308(8) 0.0168(9) -0.0216(9)
C33 0.0498(8) 0.0504(8) 0.0488(8) -0.0223(7) 0.0136(7) -0.0240(7)
C38 0.0586(10) 0.0699(11) 0.0758(12) -0.0385(9) 0.0212(9) -0.0357(10)
C36 0.0601(10) 0.0622(10) 0.0498(9) -0.0248(8) 0.0062(8) -0.0168(8)
C39 0.0489(9) 0.0720(11) 0.0611(11) -0.0281(8) 0.0094(8) -0.0220(9)
C24 0.0707(12) 0.0703(12) 0.0863(14) -0.0421(10) 0.0217(10) -0.0406(11)
C40 0.0647(13) 0.0924(16) 0.0900(17) -0.0420(12) 0.0222(11) -0.0162(13)
C32 0.0832(15) 0.0890(15) 0.0805(14) -0.0298(12) 0.0128(11) -0.0528(13)
C31 0.0713(12) 0.0708(12) 0.0599(11) -0.0324(10) 0.0184(9) -0.0307(9)
C41 0.0793(15) 0.0877(16) 0.0944(17) -0.0293(13) 0.0210(12) -0.0483(14)
C37 0.0549(10) 0.0767(12) 0.0580(10) -0.0267(9) 0.0050(8) -0.0212(9)

loop_
_atom_type_symbol
_atom_type_scat_dispersion_real
_atom_type_scat_dispersion_imag
_atom_type_scat_Cromer_Mann_a1
_atom_type_scat_Cromer_Mann_a2
_atom_type_scat_Cromer_Mann_a3
_atom_type_scat_Cromer_Mann_a4
_atom_type_scat_Cromer_Mann_b1
_atom_type_scat_Cromer_Mann_b2
_atom_type_scat_Cromer_Mann_b3
_atom_type_scat_Cromer_Mann_b4
_atom_type_scat_Cromer_Mann_c
_atom_type_scat_source
_atom_type_scat_dispersion_source
H 0.00000 0.00000 0.49300 0.32291 0.14019 0.04081 10.51090 26.12570 3.14236 57.79970 0.0030380000826 'International Tables Volume C Table 6.1.1.4 (pp. 500-502)' 'Henke, Gullikson and Davis, At. Data and Nucl. Data Tables, 1993, 54, 2'
C 0.01920 0.00962 2.31000 1.02000 1.58860 0.86500 20.84390 10.20750 0.56870 51.65120 0.215599998832 'International Tables Volume C Table 6.1.1.4 (pp. 500-502)' 'Henke, Gullikson and Davis, At. Data and Nucl. Data Tables, 1993, 54, 2'
Cl 0.36843 0.69943 11.46040 7.19640 6.25560 1.64550 0.01040 1.16620 18.51940 47.77840 -9.55739974976 'International Tables Volume C Table 6.1.1.4 (pp. 500-502)' 'Henke, Gullikson and Davis, At. Data and Nucl. Data Tables, 1993, 54, 2'
N 0.03256 0.01839 12.21260 3.13220 2.01250 1.16630 0.00570 9.89330 28.99750 0.58260 -11.5290002823 'International Tables Volume C Table 6.1.1.4 (pp. 500-502)' 'Henke, Gullikson and Davis, At. Data and Nucl. Data Tables, 1993, 54, 2'

loop_
_geom_angle_atom_site_label_1
_geom_angle_atom_site_label_2
_geom_angle_atom_site_label_3
_geom_angle
_geom_angle_site_symmetry_1
_geom_angle_site_symmetry_3
_geom_angle_publ_flag
C36 N18 C35 111.53(15) . . ?
C36 N19 C33 118.54(16) . . ?
N16 C34 C35 110.10(15) . . ?
C33 C34 C35 116.56(16) . . ?
C33 C34 N16 133.34(16) . . ?
C38 N17 C35 126.37(16) . . ?
C37 N17 C35 105.14(14) . . ?
C37 N17 C38 128.34(17) . . ?
C34 C35 N18 126.36(16) . . ?
N17 C35 N18 127.60(15) . . ?
N17 C35 C34 106.04(15) . . ?
C27 C28 C29 120.22(15) . . ?
C33 C28 C29 117.35(15) . . ?
C33 C28 C27 122.38(15) . . ?
H29 C29 C28 119.44(11) . . ?
C24 C29 C28 121.13(18) . . ?
C24 C29 H29 119.44(12) . . ?
C26 C27 C28 117.94(16) . . ?
C30 C27 C28 121.39(15) . . ?
C30 C27 C26 120.61(16) . . ?
C37 N16 C34 103.60(15) . . ?
H26 C26 C27 119.92(11) . . ?
C25 C26 C27 120.15(17) . . ?
C25 C26 H26 119.92(11) . . ?
H30 C30 C27 116.18(9) . . ?
C31 C30 C27 127.64(17) . . ?
C31 C30 H30 116.18(12) . . ?
C26 C25 Cl16 118.78(16) . . ?
C24 C25 Cl16 118.95(15) . . ?
C24 C25 C26 122.27(17) . . ?
C34 C33 N19 118.34(15) . . ?
C28 C33 N19 116.88(15) . . ?
C28 C33 C34 124.75(16) . . ?
H38a C38 N17 108.86(10) . . ?
H38b C38 N17 108.86(11) . . ?
H38b C38 H38a 107.7 . . ?
C39 C38 N17 113.52(15) . . ?
C39 C38 H38a 108.86(11) . . ?
C39 C38 H38b 108.86(11) . . ?
N19 C36 N18 128.64(18) . . ?
H36 C36 N18 115.68(10) . . ?
H36 C36 N19 115.68(11) . . ?
H39 C39 C38 108.61(11) . . ?
C40 C39 C38 108.25(18) . . ?
C40 C39 H39 108.61(13) . . ?
C41 C39 C38 111.74(19) . . ?
C41 C39 H39 108.61(13) . . ?
C41 C39 C40 110.94(19) . . ?
C25 C24 C29 118.27(18) . . ?
H24 C24 C29 120.87(12) . . ?
H24 C24 C25 120.87(11) . . ?
H40a C40 C39 109.5 . . ?
H40b C40 C39 109.5 . . ?
H40b C40 H40a 109.5 . . ?
H40c C40 C39 109.5 . . ?
H40c C40 H40a 109.5 . . ?
H40c C40 H40b 109.5 . . ?
H32b C32 H32a 109.5 . . ?
H32c C32 H32a 109.5 . . ?
H32c C32 H32b 109.5 . . ?
C31 C32 H32a 109.5 . . ?
C31 C32 H32b 109.5 . . ?
C31 C32 H32c 109.5 . . ?
C32 C31 C30 124.9(2) . . ?
H31 C31 C30 117.54(12) . . ?
H31 C31 C32 117.54(13) . . ?
H41a C41 C39 109.5 . . ?
H41b C41 C39 109.5 . . ?
H41b C41 H41a 109.5 . . ?
H41c C41 C39 109.5 . . ?
H41c C41 H41a 109.5 . . ?
H41c C41 H41b 109.5 . . ?
N16 C37 N17 115.12(17) . . ?
H37 C37 N17 122.44(10) . . ?
H37 C37 N16 122.44(11) . . ?

loop_
_geom_bond_atom_site_label_1
_geom_bond_atom_site_label_2
_geom_bond_distance
_geom_bond_site_symmetry_2
_geom_bond_publ_flag
Cl16 C25 1.7467(18) . ?
N18 C35 1.328(2) . ?
N18 C36 1.331(2) . ?
N19 C33 1.344(2) . ?
N19 C36 1.339(2) . ?
C34 C35 1.399(2) . ?
C34 N16 1.385(2) . ?
C34 C33 1.396(2) . ?
N17 C35 1.372(2) . ?
N17 C38 1.468(2) . ?
N17 C37 1.364(3) . ?
C28 C29 1.394(2) . ?
C28 C27 1.404(2) . ?
C28 C33 1.488(2) . ?
C29 H29 0.9300 . ?
C29 C24 1.378(3) . ?
C27 C26 1.403(2) . ?
C27 C30 1.466(2) . ?
N16 C37 1.306(3) . ?
C26 H26 0.9300 . ?
C26 C25 1.373(3) . ?
C30 H30 0.9300 . ?
C30 C31 1.299(3) . ?
C25 C24 1.377(3) . ?
C38 H38a 0.9700 . ?
C38 H38b 0.9700 . ?
C38 C39 1.517(3) . ?
C36 H36 0.9300 . ?
C39 H39 0.9800 . ?
C39 C40 1.527(3) . ?
C39 C41 1.502(3) . ?
C24 H24 0.9300 . ?
C40 H40a 0.9600 . ?
C40 H40b 0.9600 . ?
C40 H40c 0.9600 . ?
C32 H32a 0.9600 . ?
C32 H32b 0.9600 . ?
C32 H32c 0.9600 . ?
C32 C31 1.491(3) . ?
C31 H31 0.9300 . ?
C41 H41a 0.9600 . ?
C41 H41b 0.9600 . ?
C41 H41c 0.9600 . ?
C37 H37 0.9300 . ?
